data_2240104
loop_
_publ_author_name
'Berger, Matthias'
'Auner, Norbert'
'Bolte, Michael'

_publ_section_title
;
 Crystal structure of
 1,3-bis(2,6-diisopropylphenyl)-4,5-dimethyl-1<i>H</i>-imidazol-3-ium
 bromide dichloromethane disolvate
;
_journal_coeditor_code HB7303
_journal_issue 11
_journal_name_full 'Acta Crystallographica Section E'
_journal_page_first o1193
_journal_page_last o1194
_journal_paper_doi 10.1107/S1600536814023150
_journal_volume 70
_journal_year 2014
_chemical_formula_iupac 'C29 H41 N2 + , Br - , 2C H2 Cl2 '
_chemical_formula_moiety 'C29 H41 N2, 2(C H2 Cl2), Br'
_chemical_formula_sum 'C31 H45 Br Cl4 N2'
_chemical_formula_weight 667.40
_chemical_name_systematic
;
1,3-Bis(2,6-diisopropylphenyl)-4,5-dimethyl-1<i>H</i>-imidazol-3-ium bromide
dichloromethane disolvate
;
_space_group_crystal_system monoclinic
_space_group_IT_number 11
_space_group_name_Hall '-P 2yb'
_space_group_name_H-M_alt 'P 1 21/m 1'
_symmetry_space_group_name_Hall '-P 2yb'
_symmetry_space_group_name_H-M 'P 1 21/m 1'
_atom_sites_solution_hydrogens mixed
_audit_creation_method SHELXL-2013
_cell_angle_alpha 90
_cell_angle_beta 98.480(10)
_cell_angle_gamma 90
_cell_formula_units_Z 2
_cell_length_a 10.0644(11)
_cell_length_b 16.6082(17)
_cell_length_c 10.7107(15)
_cell_measurement_reflns_used 20226
_cell_measurement_temperature 173(2)
_cell_measurement_theta_max 25.8
_cell_measurement_theta_min 3.2
_cell_volume 1770.7(4)
_computing_cell_refinement
;
X-Area (Stoe & Cie, 2001)
;
_computing_data_collection
;
X-Area (Stoe & Cie, 2001)
;
_computing_data_reduction
;
X-Area (Stoe & Cie, 2001)
;
_computing_molecular_graphics
;
XP in SHELXTL (Sheldrick, 2008)
;
_computing_publication_material
;
SHELXL2013 (Sheldrick, 2008), PLATON (Spek, 2009) and
publCIF (Westrip, 2010)
;
_computing_structure_refinement
;
SHELXL2013 (Sheldrick, 2008)
;
_computing_structure_solution
;
SHELXS2013 (Sheldrick, 2008)
;
_diffrn_ambient_temperature 173(2)
_diffrn_measured_fraction_theta_full 0.997
_diffrn_measured_fraction_theta_max 0.997
_diffrn_measurement_device_type 'STOE IPDS II two-circle'
_diffrn_measurement_method \w
_diffrn_radiation_type MoK\a
_diffrn_radiation_wavelength 0.71073
_diffrn_reflns_av_R_equivalents 0.1564
_diffrn_reflns_limit_h_max 11
_diffrn_reflns_limit_h_min -11
_diffrn_reflns_limit_k_max 19
_diffrn_reflns_limit_k_min -19
_diffrn_reflns_limit_l_max 12
_diffrn_reflns_limit_l_min -12
_diffrn_reflns_number 21288
_diffrn_reflns_theta_full 25.000
_diffrn_reflns_theta_max 25.024
_diffrn_reflns_theta_min 3.195
_exptl_absorpt_coefficient_mu 1.484
_exptl_absorpt_correction_T_max .756
_exptl_absorpt_correction_T_min .756
_exptl_absorpt_correction_type multi-scan
_exptl_absorpt_process_details
;
(X-AREA Stoe & Cie, 2001)
;
_exptl_crystal_colour colourless
_exptl_crystal_density_diffrn 1.252
_exptl_crystal_description block
_exptl_crystal_F_000 696
_exptl_crystal_size_max 0.20
_exptl_crystal_size_mid 0.20
_exptl_crystal_size_min 0.20
_refine_diff_density_max 1.093
_refine_diff_density_min -1.130
_refine_ls_extinction_method none
_refine_ls_goodness_of_fit_ref 1.116
_refine_ls_hydrogen_treatment constr
_refine_ls_matrix_type full
_refine_ls_number_parameters 190
_refine_ls_number_reflns 3229
_refine_ls_number_restraints 0
_refine_ls_restrained_S_all 1.116
_refine_ls_R_factor_all 0.1802
_refine_ls_R_factor_gt 0.1631
_refine_ls_shift/su_max 0.000
_refine_ls_shift/su_mean 0.000
_refine_ls_structure_factor_coef Fsqd
_refine_ls_weighting_details 'w=1/[\s^2^(Fo^2^)+(0.1372P)^2^+27.7491P] where P=(Fo^2^+2Fc^2^)/3'
_refine_ls_weighting_scheme calc
_refine_ls_wR_factor_gt 0.3826
_refine_ls_wR_factor_ref 0.3929
_reflns_number_gt 2618
_reflns_number_total 3229
_reflns_threshold_expression I>2\s(I)
_cod_data_source_file hb7303sup1.cif
_cod_data_source_block I
_cod_database_code 2240104
_cod_database_fobs_code 2240104
_shelx_space_group_comment
;
The symmetry employed for this shelxl refinement is uniquely defined
by the following loop, which should always be used as a source of
symmetry information in preference to the above space-group names.
They are only intended as comments.
;
_shelx_estimated_absorpt_t_min 0.756
_shelx_estimated_absorpt_t_max 0.756
_shelxl_version_number 2.013

loop_
_space_group_symop_operation_xyz
'x, y, z'
'-x, y+1/2, -z'
'-x, -y, -z'
'x, -y-1/2, z'

loop_
_atom_site_type_symbol
_atom_site_label
_atom_site_fract_x
_atom_site_fract_y
_atom_site_fract_z
_atom_site_U_iso_or_equiv
_atom_site_adp_type
_atom_site_calc_flag
_atom_site_occupancy
N N1 0.7876(7) 0.1843(5) 0.4157(7) 0.0283(17) Uani d 1
C C1 0.7093(13) 0.2500 0.4193(12) 0.026(3) Uani d 1
H H1 0.6157 0.2500 0.4235 0.031 Uiso calc 1
C C2 0.9196(9) 0.2098(7) 0.4076(9) 0.035(2) Uani d 1
C C3 1.0285(10) 0.1493(7) 0.4038(12) 0.046(3) Uani d 1
H H3A 0.9910 0.0949 0.4060 0.069 Uiso calc 1
H H3B 1.0982 0.1569 0.4770 0.069 Uiso calc 1
H H3C 1.0678 0.1562 0.3261 0.069 Uiso calc 1
C C4 0.6880(14) 0.1029(8) 0.1817(11) 0.054(3) Uani d 1
H H4 0.7369 0.1553 0.1943 0.065 Uiso calc 1
C C5 0.5431(19) 0.1214(12) 0.1280(16) 0.092(6) Uani d 1
H H5A 0.5398 0.1470 0.0451 0.138 Uiso calc 1
H H5B 0.5049 0.1580 0.1852 0.138 Uiso calc 1
H H5C 0.4911 0.0714 0.1192 0.138 Uiso calc 1
C C6 0.7583(18) 0.0522(12) 0.0899(14) 0.081(5) Uani d 1
H H6A 0.8504 0.0401 0.1290 0.121 Uiso calc 1
H H6B 0.7602 0.0824 0.0117 0.121 Uiso calc 1
H H6C 0.7089 0.0017 0.0708 0.121 Uiso calc 1
C C7 0.7974(12) 0.1111(8) 0.6591(11) 0.048(3) Uani d 1
H H7 0.8410 0.1618 0.6351 0.057 Uiso calc 1
C C8 0.9077(15) 0.0617(10) 0.7486(13) 0.069(4) Uani d 1
H H8A 0.9385 0.0932 0.8247 0.103 Uiso calc 1
H H8B 0.9840 0.0504 0.7039 0.103 Uiso calc 1
H H8C 0.8689 0.0108 0.7723 0.103 Uiso calc 1
C C9 0.6840(16) 0.1355(10) 0.7316(13) 0.068(4) Uani d 1
H H9A 0.7215 0.1645 0.8085 0.102 Uiso calc 1
H H9B 0.6370 0.0873 0.7544 0.102 Uiso calc 1
H H9C 0.6206 0.1705 0.6785 0.102 Uiso calc 1
C C11 0.7393(10) 0.1030(7) 0.4224(10) 0.037(2) Uani d 1
C C12 0.6930(11) 0.0638(7) 0.3109(11) 0.045(3) Uani d 1
C C13 0.6476(13) -0.0157(8) 0.3211(13) 0.056(3) Uani d 1
H H13 0.6160 -0.0452 0.2467 0.067 Uiso calc 1
C C14 0.6482(13) -0.0516(8) 0.4379(13) 0.057(3) Uani d 1
H H14 0.6130 -0.1043 0.4434 0.068 Uiso calc 1
C C15 0.6993(12) -0.0112(8) 0.5450(12) 0.048(3) Uani d 1
H H15 0.7018 -0.0373 0.6242 0.058 Uiso calc 1
C C16 0.7483(10) 0.0679(7) 0.5420(10) 0.040(2) Uani d 1
Br Br1 0.36891(18) 0.2500 0.4011(2) 0.0582(7) Uani d 1
C C1L 0.250(3) 0.2500 0.711(3) 0.19(3) Uani d 1
H H1LA 0.2711 0.2180 0.6419 0.228 Uiso d 0.5
H H1LB 0.2390 0.3042 0.6806 0.228 Uiso d 0.5
Cl Cl1 0.3918(6) 0.2500 0.8208(6) 0.104(3) Uani d 1
Cl Cl2 0.1100(7) 0.2217(5) 0.7384(7) 0.074(2) Uani d 0.5
C C2L 1.165(2) 0.2500 0.089(2) 0.090(9) Uani d 1
H H2LA 1.1999 0.2798 0.0233 0.108 Uiso d 0.5
H H2LB 1.2084 0.2646 0.1703 0.108 Uiso d 0.5
Cl Cl3 1.1536(11) 0.1392(7) 0.0594(9) 0.100(3) Uani d 0.5
Cl Cl4 0.9934(12) 0.2500 0.0734(10) 0.253(11) Uani d 1

loop_
_atom_site_aniso_label
_atom_site_aniso_U_11
_atom_site_aniso_U_22
_atom_site_aniso_U_33
_atom_site_aniso_U_12
_atom_site_aniso_U_13
_atom_site_aniso_U_23
N1 0.022(4) 0.037(4) 0.025(4) -0.004(3) 0.001(3) 0.001(3)
C1 0.023(6) 0.028(7) 0.027(6) 0.000 0.005(5) 0.000
C2 0.019(4) 0.046(5) 0.036(5) 0.011(4) -0.004(4) -0.003(4)
C3 0.024(5) 0.055(7) 0.058(7) 0.003(5) 0.005(5) -0.013(6)
C4 0.069(8) 0.055(8) 0.035(6) -0.007(6) -0.003(5) -0.009(5)
C5 0.107(14) 0.091(13) 0.071(10) 0.020(11) -0.013(9) -0.002(9)
C6 0.086(11) 0.101(13) 0.051(8) -0.012(10) -0.004(7) 0.001(8)
C7 0.051(7) 0.046(7) 0.046(6) 0.008(6) 0.005(5) 0.010(5)
C8 0.070(9) 0.079(10) 0.050(8) 0.015(8) -0.015(7) -0.005(7)
C9 0.081(10) 0.076(10) 0.053(8) 0.008(8) 0.026(7) 0.007(7)
C11 0.025(5) 0.047(6) 0.038(5) 0.006(4) 0.000(4) 0.002(5)
C12 0.032(5) 0.044(7) 0.055(7) 0.004(5) -0.002(5) 0.002(5)
C13 0.050(7) 0.054(8) 0.061(8) 0.002(6) -0.004(6) -0.015(6)
C14 0.051(7) 0.047(7) 0.068(8) -0.003(6) -0.005(6) 0.001(6)
C15 0.045(6) 0.051(7) 0.049(7) 0.003(5) 0.007(5) 0.015(6)
C16 0.032(5) 0.050(7) 0.039(6) 0.009(5) 0.010(4) 0.009(5)
Br1 0.0341(9) 0.0750(13) 0.0665(12) 0.000 0.0107(7) 0.000
C1L 0.08(2) 0.44(8) 0.048(15) 0.000 0.014(14) 0.000
Cl1 0.044(3) 0.183(8) 0.079(4) 0.000 -0.006(3) 0.000
Cl2 0.055(4) 0.097(7) 0.068(4) -0.026(3) 0.002(3) -0.002(3)
C2L 0.057(13) 0.17(3) 0.047(12) 0.000 0.010(10) 0.000
Cl3 0.111(7) 0.106(7) 0.076(6) -0.021(6) -0.009(5) -0.006(5)
Cl4 0.119(8) 0.56(3) 0.081(6) 0.000 0.031(6) 0.000

loop_
_atom_type_symbol
_atom_type_description
_atom_type_scat_dispersion_real
_atom_type_scat_dispersion_imag
_atom_type_scat_source
C C 0.0033 0.0016 'International Tables Vol C Tables 4.2.6.8 and 6.1.1.4'
H H 0.0000 0.0000 'International Tables Vol C Tables 4.2.6.8 and 6.1.1.4'
Br Br -0.2901 2.4595 'International Tables Vol C Tables 4.2.6.8 and 6.1.1.4'
Cl Cl 0.1484 0.1585 'International Tables Vol C Tables 4.2.6.8 and 6.1.1.4'
N N 0.0061 0.0033 'International Tables Vol C Tables 4.2.6.8 and 6.1.1.4'

loop_
_geom_angle_atom_site_label_1
_geom_angle_atom_site_label_2
_geom_angle_atom_site_label_3
_geom_angle_site_symmetry_1
_geom_angle_site_symmetry_3
_geom_angle
C1 N1 C2 . . 108.6(8)
C1 N1 C11 . . 123.6(8)
C2 N1 C11 . . 127.8(8)
N1 C1 N1 4_565 . 107.9(11)
N1 C1 H1 4_565 . 126.1
N1 C1 H1 . . 126.1
C2 C2 N1 4_565 . 107.5(5)
C2 C2 C3 4_565 . 132.4(6)
N1 C2 C3 . . 120.2(10)
C2 C3 H3A . . 109.5
C2 C3 H3B . . 109.5
H3A C3 H3B . . 109.5
C2 C3 H3C . . 109.5
H3A C3 H3C . . 109.5
H3B C3 H3C . . 109.5
C5 C4 C12 . . 109.4(12)
C5 C4 C6 . . 112.0(12)
C12 C4 C6 . . 112.9(12)
C5 C4 H4 . . 107.4
C12 C4 H4 . . 107.4
C6 C4 H4 . . 107.4
C4 C5 H5A . . 109.5
C4 C5 H5B . . 109.5
H5A C5 H5B . . 109.5
C4 C5 H5C . . 109.5
H5A C5 H5C . . 109.5
H5B C5 H5C . . 109.5
C4 C6 H6A . . 109.5
C4 C6 H6B . . 109.5
H6A C6 H6B . . 109.5
C4 C6 H6C . . 109.5
H6A C6 H6C . . 109.5
H6B C6 H6C . . 109.5
C16 C7 C9 . . 112.5(11)
C16 C7 C8 . . 112.4(10)
C9 C7 C8 . . 109.9(11)
C16 C7 H7 . . 107.3
C9 C7 H7 . . 107.3
C8 C7 H7 . . 107.3
C7 C8 H8A . . 109.5
C7 C8 H8B . . 109.5
H8A C8 H8B . . 109.5
C7 C8 H8C . . 109.5
H8A C8 H8C . . 109.5
H8B C8 H8C . . 109.5
C7 C9 H9A . . 109.5
C7 C9 H9B . . 109.5
H9A C9 H9B . . 109.5
C7 C9 H9C . . 109.5
H9A C9 H9C . . 109.5
H9B C9 H9C . . 109.5
C12 C11 C16 . . 124.3(11)
C12 C11 N1 . . 118.2(9)
C16 C11 N1 . . 117.4(9)
C11 C12 C13 . . 116.6(11)
C11 C12 C4 . . 123.2(11)
C13 C12 C4 . . 120.2(11)
C14 C13 C12 . . 121.1(12)
C14 C13 H13 . . 119.5
C12 C13 H13 . . 119.5
C15 C14 C13 . . 119.9(12)
C15 C14 H14 . . 120.0
C13 C14 H14 . . 120.0
C14 C15 C16 . . 122.1(11)
C14 C15 H15 . . 118.9
C16 C15 H15 . . 118.9
C11 C16 C15 . . 115.8(11)
C11 C16 C7 . . 123.2(10)
C15 C16 C7 . . 120.9(10)
Cl2 C1L Cl1 . . 123.9(16)
Cl2 C1L Cl1 4_565 . 123.9(16)
Cl2 C1L H1LA . . 106.5
Cl2 C1L H1LA 4_565 . 128.3
Cl1 C1L H1LA . . 106.1
Cl2 C1L H1LB . . 106.4
Cl1 C1L H1LB . . 106.2
H1LA C1L H1LB . . 106.8
Cl2 Cl2 C1L 4_565 . 72.4(5)
Cl4 C2L Cl3 . . 86.9(8)
Cl4 C2L Cl3 . 4_565 86.9(8)
Cl3 C2L Cl3 . 4_565 160.3(15)
Cl4 C2L H2LA . . 113.4
Cl3 C2L H2LA . . 113.8
Cl3 C2L H2LA 4_565 . 52.5
Cl4 C2L H2LB . . 114.0
Cl3 C2L H2LB . . 114.6
Cl3 C2L H2LB 4_565 . 85.0
H2LA C2L H2LB . . 112.0
Cl3 Cl4 Cl3 4_565 . 96.5(6)

loop_
_geom_bond_atom_site_label_1
_geom_bond_atom_site_label_2
_geom_bond_site_symmetry_2
_geom_bond_distance
N1 C1 . 1.350(11)
N1 C2 . 1.409(12)
N1 C11 . 1.440(14)
C1 N1 4_565 1.350(11)
C1 H1 . 0.9500
C2 C2 4_565 1.34(2)
C2 C3 . 1.492(14)
C3 H3A . 0.9800
C3 H3B . 0.9800
C3 H3C . 0.9800
C4 C5 . 1.52(2)
C4 C12 . 1.523(17)
C4 C6 . 1.54(2)
C4 H4 . 1.0000
C5 H5A . 0.9800
C5 H5B . 0.9800
C5 H5C . 0.9800
C6 H6A . 0.9800
C6 H6B . 0.9800
C6 H6C . 0.9800
C7 C16 . 1.466(17)
C7 C9 . 1.527(17)
C7 C8 . 1.585(17)
C7 H7 . 1.0000
C8 H8A . 0.9800
C8 H8B . 0.9800
C8 H8C . 0.9800
C9 H9A . 0.9800
C9 H9B . 0.9800
C9 H9C . 0.9800
C11 C12 . 1.380(16)
C11 C16 . 1.398(15)
C12 C13 . 1.406(18)
C13 C14 . 1.385(19)
C13 H13 . 0.9500
C14 C15 . 1.362(18)
C14 H14 . 0.9500
C15 C16 . 1.405(17)
C15 H15 . 0.9500
C1L Cl2 . 1.56(3)
C1L Cl2 4_565 1.56(3)
C1L Cl1 . 1.71(3)
C1L H1LA . 0.9592
C1L H1LB . 0.9585
Cl2 Cl2 4_565 0.941(16)
C2L Cl4 . 1.71(3)
C2L Cl3 . 1.867(12)
C2L Cl3 4_565 1.867(12)
C2L H2LA . 0.9648
C2L H2LB . 0.9468
Cl3 Cl4 . 2.465(14)
Cl4 Cl3 4_565 2.465(14)

loop_
_geom_hbond_atom_site_label_D
_geom_hbond_atom_site_label_H
_geom_hbond_atom_site_label_A
_geom_hbond_distance_DH
_geom_hbond_distance_HA
_geom_hbond_distance_DA
_geom_hbond_angle_DHA
C H Br1 0.95 2.46 3.403(13) 172

loop_
_geom_torsion_atom_site_label_1
_geom_torsion_atom_site_label_2
_geom_torsion_atom_site_label_3
_geom_torsion_atom_site_label_4
_geom_torsion_site_symmetry_1
_geom_torsion_site_symmetry_4
_geom_torsion
C2 N1 C1 N1 . 4_565 -1.0(13)
C11 N1 C1 N1 . 4_565 177.7(6)
C1 N1 C2 C2 . 4_565 0.6(8)
C11 N1 C2 C2 . 4_565 -178.0(8)
C1 N1 C2 C3 . . 179.2(10)
C11 N1 C2 C3 . . 0.6(15)
C1 N1 C11 C12 . . 91.6(12)
C2 N1 C11 C12 . . -89.9(12)
C1 N1 C11 C16 . . -91.3(12)
C2 N1 C11 C16 . . 87.2(12)
C16 C11 C12 C13 . . 2.6(16)
N1 C11 C12 C13 . . 179.5(9)
C16 C11 C12 C4 . . -178.2(10)
N1 C11 C12 C4 . . -1.3(16)
C5 C4 C12 C11 . . -107.1(14)
C6 C4 C12 C11 . . 127.4(13)
C5 C4 C12 C13 . . 72.0(15)
C6 C4 C12 C13 . . -53.5(16)
C11 C12 C13 C14 . . 0.8(17)
C4 C12 C13 C14 . . -178.3(12)
C12 C13 C14 C15 . . -3.1(19)
C13 C14 C15 C16 . . 2.1(19)
C12 C11 C16 C15 . . -3.6(15)
N1 C11 C16 C15 . . 179.5(9)
C12 C11 C16 C7 . . -179.8(10)
N1 C11 C16 C7 . . 3.3(15)
C14 C15 C16 C11 . . 1.1(17)
C14 C15 C16 C7 . . 177.4(11)
C9 C7 C16 C11 . . 104.4(13)
C8 C7 C16 C11 . . -130.9(12)
C9 C7 C16 C15 . . -71.5(14)
C8 C7 C16 C15 . . 53.1(15)
Cl1 C1L Cl2 Cl2 . 4_565 102.3(9)
Cl3 C2L Cl3 Cl4 4_565 . -72(4)
Cl3 C2L Cl4 Cl3 . 4_565 -161.3(14)
Cl3 C2L Cl4 Cl3 4_565 . 161.3(14)
